data_4135183
loop_
_publ_author_name
'Yan, Yong'
'Carrington, Elliot J.'
'P\'etuya, R\'emi'
'Whitehead, George F. S.'
'Verma, Ajay'
'Hylton, Rebecca K.'
'Tang, Chiu C.'
'Berry, Neil G.'
'Darling, George R.'
'Dyer, Matthew S.'
'Antypov, Dmytro'
'Katsoulidis, Alexandros P.'
'Rosseinsky, Matthew J.'

_publ_section_title
;
 Amino Acid Residues Determine the Response of Flexible Metal-Organic
 Frameworks to Guests.
;
_journal_name_full 'Journal of the American Chemical Society'
_journal_paper_doi 10.1021/jacs.0c03853
_journal_year 2020
_chemical_absolute_configuration syn
_chemical_formula_moiety 'C7 H7 N3 O3, 0.69(C H2 Cl2)'
_chemical_formula_sum 'C7.69 H8.37 Cl1.37 N3 O3 Zn'
_chemical_formula_weight 304.73
_space_group_crystal_system trigonal
_space_group_IT_number 146
_space_group_name_Hall 'R 3'
_space_group_name_H-M_alt 'R 3 :H'
_atom_sites_solution_hydrogens geom
_atom_sites_solution_primary dual
_audit_creation_date 2019-08-12
_audit_creation_method
;
Olex2 1.2
(compiled 2018.05.29 svn.r3508 for OlexSys, GUI svn.r5506)
;
_cell_angle_alpha 90
_cell_angle_beta 90
_cell_angle_gamma 120
_cell_formula_units_Z 18
_cell_length_a 27.7361(9)
_cell_length_b 27.7361(9)
_cell_length_c 10.1353(3)
_cell_measurement_reflns_used 7339
_cell_measurement_temperature 150
_cell_measurement_theta_max 25.03
_cell_measurement_theta_min 2.54
_cell_volume 6752.4(4)
_computing_cell_refinement 'SAINT V8.38A (?, 2016)'
_computing_data_reduction 'SAINT V8.38A (?, 2016)'
_computing_molecular_graphics 'Olex2 (Dolomanov et al., 2009)'
_computing_publication_material 'Olex2 (Dolomanov et al., 2009)'
_computing_structure_refinement 'ShelXL (Sheldrick, 2015)'
_computing_structure_solution 'XT (Sheldrick, 2015)'
_diffrn_ambient_temperature 150.0
_diffrn_measured_fraction_theta_full 0.998
_diffrn_measured_fraction_theta_max 0.998
_diffrn_measurement_device_type 'Bruker APEX-II CCD'
_diffrn_measurement_method '\f and \w scans'
_diffrn_radiation_type MoK\a
_diffrn_radiation_wavelength 0.71073
_diffrn_reflns_av_R_equivalents 0.0520
_diffrn_reflns_av_unetI/netI 0.0480
_diffrn_reflns_Laue_measured_fraction_full 0.998
_diffrn_reflns_Laue_measured_fraction_max 0.998
_diffrn_reflns_limit_h_max 32
_diffrn_reflns_limit_h_min -32
_diffrn_reflns_limit_k_max 32
_diffrn_reflns_limit_k_min -32
_diffrn_reflns_limit_l_max 12
_diffrn_reflns_limit_l_min -12
_diffrn_reflns_number 19483
_diffrn_reflns_point_group_measured_fraction_full 0.994
_diffrn_reflns_point_group_measured_fraction_max 0.994
_diffrn_reflns_theta_full 25.056
_diffrn_reflns_theta_max 25.056
_diffrn_reflns_theta_min 2.181
_diffrn_standards_number 0
_exptl_absorpt_coefficient_mu 1.876
_exptl_absorpt_correction_T_max 0.7452
_exptl_absorpt_correction_T_min 0.6836
_exptl_absorpt_correction_type multi-scan
_exptl_absorpt_process_details
'SADABS-2016/2 (Bruker,2016/2) was used for absorption correction. wR2(int) was 0.0613 before and 0.0520 after correction. The Ratio of minimum to maximum transmission is 0.9173. The \l/2 correction factor is Not present.'
_exptl_crystal_density_diffrn 1.349
_exptl_crystal_description needle
_exptl_crystal_F_000 2750
_exptl_crystal_preparation 'Solvent Exchange DCM'
_exptl_crystal_size_max 0.1
_exptl_crystal_size_mid 0.04
_exptl_crystal_size_min 0.04
_refine_diff_density_max 2.026
_refine_diff_density_min -1.059
_refine_diff_density_rms 0.186
_refine_ls_abs_structure_details
;
 Flack x determined using 2094 quotients [(I+)-(I-)]/[(I+)+(I-)]
 (Parsons, Flack and Wagner, Acta Cryst. B69 (2013) 249-259).
;
_refine_ls_abs_structure_Flack 0.026(9)
_refine_ls_extinction_method none
_refine_ls_goodness_of_fit_ref 1.080
_refine_ls_hydrogen_treatment constr
_refine_ls_matrix_type full
_refine_ls_number_parameters 299
_refine_ls_number_reflns 5298
_refine_ls_number_restraints 33
_refine_ls_restrained_S_all 1.078
_refine_ls_R_factor_all 0.0756
_refine_ls_R_factor_gt 0.0662
_refine_ls_shift/su_max 0.000
_refine_ls_shift/su_mean 0.000
_refine_ls_structure_factor_coef Fsqd
_refine_ls_weighting_details 'w=1/[\s^2^(Fo^2^)+(0.1291P)^2^+71.4845P] where P=(Fo^2^+2Fc^2^)/3'
_refine_ls_weighting_scheme calc
_refine_ls_wR_factor_gt 0.1870
_refine_ls_wR_factor_ref 0.1953
_reflns_Friedel_coverage 0.992
_reflns_Friedel_fraction_full 0.989
_reflns_Friedel_fraction_max 0.989
_reflns_number_gt 4771
_reflns_number_total 5298
_reflns_threshold_expression 'I > 2\s(I)'
_cod_data_source_file ZnAlaPyr_DCM_150K.cif
_cod_data_source_block ZnAlaPyr_DCM_150K
_cod_original_cell_volume 6752.4(5)
_cod_original_sg_symbol_H-M 'R 3'
_cod_database_code 4135183
_shelx_shelxl_version_number 2014/7
_shelx_space_group_comment
;
The symmetry employed for this shelxl refinement is uniquely defined
by the following loop, which should always be used as a source of
symmetry information in preference to the above space-group names.
They are only intended as comments.
;
_shelx_estimated_absorpt_t_max 0.929
_shelx_estimated_absorpt_t_min 0.835
_olex2_refinement_description
;
1. Fixed Uiso
 At 1.2 times of:
  All C(H) groups, All C(H,H) groups, All N(H) groups
 At 1.5 times of:
  All C(H,H,H) groups
2. Restrained distances
 Cl3-C16
 1.7 with sigma of 0.02
 C16-Cl4
 1.7 with sigma of 0.02
3. Rigid bond restraints
 O4, C13, O5
 with sigma for 1-2 distances of 0.005 and sigma for 1-3 distances of 0.005
 C1, C3, C2
 with sigma for 1-2 distances of 0.005 and sigma for 1-3 distances of 0.005
4. Uiso/Uaniso restraints and constraints
C13 \\sim O5 \\sim O4: within 2A with sigma of 0.02 and sigma for terminal
atoms of 0.04
C1 \\sim C3 \\sim C2: within 2A with sigma of 0.02 and sigma for terminal atoms
of 0.04
Uanis(C16) = Uanis(Cl4) = Uanis(Cl3)
5. Others
 Sof(Cl2)=Sof(Cl1)=Sof(C15)=Sof(H15A)=Sof(H15B)=FVAR(1)
 Sof(Cl3)=Sof(Cl4)=Sof(C16)=Sof(H16A)=Sof(H16B)=FVAR(2)
6.a Ternary CH refined with riding coordinates:
 C5(H5), C12(H12)
6.b Secondary CH2 refined with riding coordinates:
 C15(H15A,H15B), C16(H16A,H16B)
6.c Aromatic/amide H refined with riding coordinates:
 N6(H6), N3(H3), C2(H2), C8(H8), C1(H1), C9(H9)
6.d Idealised Me refined as rotating group:
 C14(H14A,H14B,H14C), C7(H7A,H7B,H7C)
;
_olex2_submission_special_instructions 'No special instructions were received'

loop_
_space_group_symop_operation_xyz
'x, y, z'
'-y, x-y, z'
'-x+y, -x, z'
'x+2/3, y+1/3, z+1/3'
'-y+2/3, x-y+1/3, z+1/3'
'-x+y+2/3, -x+1/3, z+1/3'
'x+1/3, y+2/3, z+2/3'
'-y+1/3, x-y+2/3, z+2/3'
'-x+y+1/3, -x+2/3, z+2/3'

loop_
_atom_site_label
_atom_site_type_symbol
_atom_site_fract_x
_atom_site_fract_y
_atom_site_fract_z
_atom_site_U_iso_or_equiv
_atom_site_adp_type
_atom_site_occupancy
_atom_site_site_symmetry_order
_atom_site_calc_flag
_atom_site_refinement_flags_posn
_atom_site_refinement_flags_adp
_atom_site_refinement_flags_occupancy
_atom_site_disorder_assembly
_atom_site_disorder_group
Zn01 Zn 0.64587(5) 0.67294(5) 0.48091(11) 0.0139(4) Uani 1 1 d . . . . .
Zn02 Zn 0.32730(6) 0.35287(5) -0.01570(11) 0.0147(4) Uani 1 1 d . . . . .
Cl2 Cl 0.5501(4) 0.4906(3) 0.2330(13) 0.100(4) Uani 0.737(16) 1 d . . P A 1
O4 O 0.3287(4) 0.4027(4) 0.8431(8) 0.0211(18) Uani 1 1 d . U . . .
O1 O 0.5945(4) 0.6704(4) 0.3427(8) 0.0208(19) Uani 1 1 d . . . . .
Cl1 Cl 0.4863(3) 0.4252(3) -0.0021(16) 0.125(6) Uani 0.737(16) 1 d . . P A 1
O2 O 0.5811(4) 0.6171(4) 0.1665(8) 0.0203(19) Uani 1 1 d . . . . .
O3 O 0.4581(4) 0.5491(4) 0.4138(9) 0.033(2) Uani 1 1 d . . . . .
O5 O 0.3859(4) 0.4195(3) 0.6696(8) 0.0212(18) Uani 1 1 d . U . . .
N4 N 0.5974(4) 0.6441(4) 0.6345(9) 0.016(2) Uani 1 1 d . . . . .
N6 N 0.4263(4) 0.5325(4) 0.7065(10) 0.020(2) Uani 1 1 d . . . . .
H6 H 0.4363 0.5407 0.6235 0.024 Uiso 1 1 calc R . . . .
N2 N 0.3568(5) 0.4033(5) 0.1354(9) 0.018(2) Uani 1 1 d . . . . .
C3 C 0.4074(5) 0.4793(5) 0.2552(11) 0.014(2) Uani 1 1 d . U . . .
O6 O 0.4531(4) 0.5471(5) 0.9198(9) 0.039(3) Uani 1 1 d . . . . .
N3 N 0.4669(4) 0.5757(4) 0.2012(10) 0.020(2) Uani 1 1 d . . . . .
H3 H 0.4555 0.5646 0.1200 0.024 Uiso 1 1 calc R . . . .
N5 N 0.6148(4) 0.6474(4) 0.7640(9) 0.018(2) Uani 1 1 d . . . . .
C10 C 0.5224(5) 0.5947(5) 0.7589(11) 0.018(3) Uani 1 1 d . . . . .
C6 C 0.5649(5) 0.6403(5) 0.2486(11) 0.018(3) Uani 1 1 d . . . . .
C5 C 0.5089(5) 0.6358(5) 0.2237(13) 0.020(3) Uani 1 1 d . . . . .
H5 H 0.5128 0.6540 0.1362 0.024 Uiso 1 1 calc R . . . .
N1 N 0.3568(4) 0.3877(5) 0.2651(10) 0.019(2) Uani 1 1 d . . . . .
C13 C 0.3618(5) 0.4347(5) 0.7517(11) 0.017(2) Uani 1 1 d . U . . .
C4 C 0.4458(5) 0.5379(5) 0.2990(11) 0.018(3) Uani 1 1 d . . . . .
C2 C 0.3872(5) 0.4592(5) 0.1314(11) 0.018(2) Uani 1 1 d . U . . .
H2 H 0.3938 0.4814 0.0548 0.022 Uiso 1 1 calc R . . . .
C12 C 0.3681(5) 0.4926(5) 0.7384(12) 0.017(2) Uani 1 1 d . . . . .
H12 H 0.3580 0.5033 0.8238 0.021 Uiso 1 1 calc R . . . .
C8 C 0.5425(5) 0.6127(5) 0.6307(12) 0.019(3) Uani 1 1 d . . . . .
H8 H 0.5202 0.6037 0.5534 0.022 Uiso 1 1 calc R . . . .
Cl3 Cl 0.5939(8) 0.7502(6) 0.941(3) 0.187(9) Uani 0.63(2) 1 d D . P B 2
C11 C 0.4635(5) 0.5563(5) 0.7997(11) 0.017(2) Uani 1 1 d . . . . .
C1 C 0.3858(6) 0.4312(5) 0.3352(11) 0.021(3) Uani 1 1 d . U . . .
H1 H 0.3919 0.4312 0.4274 0.025 Uiso 1 1 calc R . . . .
C9 C 0.5694(6) 0.6180(5) 0.8355(12) 0.023(3) Uani 1 1 d . . . . .
H9 H 0.5694 0.6135 0.9284 0.027 Uiso 1 1 calc R . . . .
C14 C 0.3300(6) 0.4919(7) 0.6305(15) 0.036(4) Uani 1 1 d . . . . .
H14A H 0.3357 0.5294 0.6189 0.054 Uiso 1 1 calc GR . . . .
H14B H 0.2912 0.4663 0.6550 0.054 Uiso 1 1 calc GR . . . .
H14C H 0.3386 0.4794 0.5477 0.054 Uiso 1 1 calc GR . . . .
Cl4 Cl 0.5272(8) 0.7922(7) 1.011(3) 0.187(9) Uani 0.63(2) 1 d D . P B 2
C7 C 0.4908(7) 0.6656(8) 0.3154(18) 0.048(4) Uani 1 1 d . . . . .
H7A H 0.4542 0.6594 0.2883 0.072 Uiso 1 1 calc GR . . . .
H7B H 0.5179 0.7056 0.3132 0.072 Uiso 1 1 calc GR . . . .
H7C H 0.4884 0.6516 0.4053 0.072 Uiso 1 1 calc GR . . . .
C15 C 0.5315(9) 0.4910(10) 0.067(4) 0.066(10) Uani 0.737(16) 1 d . . P A 1
H15A H 0.5137 0.5142 0.0594 0.079 Uiso 0.737(16) 1 calc R . P A 1
H15B H 0.5660 0.5091 0.0131 0.079 Uiso 0.737(16) 1 calc R . P A 1
C16 C 0.5970(14) 0.8116(14) 0.984(9) 0.187(9) Uani 0.63(2) 1 d D . P B 2
H16A H 0.6135 0.8395 0.9129 0.224 Uiso 0.63(2) 1 calc R . P B 2
H16B H 0.6193 0.8272 1.0658 0.224 Uiso 0.63(2) 1 calc R . P B 2

loop_
_atom_site_aniso_label
_atom_site_aniso_U_11
_atom_site_aniso_U_22
_atom_site_aniso_U_33
_atom_site_aniso_U_23
_atom_site_aniso_U_13
_atom_site_aniso_U_12
Zn01 0.0167(7) 0.0174(7) 0.0071(7) -0.0010(5) 0.0000(5) 0.0080(6)
Zn02 0.0173(7) 0.0175(7) 0.0072(7) -0.0007(5) 0.0004(5) 0.0071(6)
Cl2 0.070(6) 0.041(4) 0.175(11) 0.041(5) -0.015(6) 0.016(4)
O4 0.023(5) 0.026(5) 0.013(4) 0.004(3) 0.003(3) 0.011(4)
O1 0.027(5) 0.019(4) 0.016(4) -0.006(4) -0.006(4) 0.010(4)
Cl1 0.047(5) 0.034(4) 0.268(16) -0.048(6) 0.033(7) 0.001(3)
O2 0.019(4) 0.027(5) 0.014(4) -0.006(4) 0.001(3) 0.011(4)
O3 0.039(6) 0.025(5) 0.016(5) -0.005(4) -0.011(4) 0.002(4)
O5 0.030(5) 0.017(4) 0.016(4) -0.001(3) 0.002(3) 0.012(4)
N4 0.021(5) 0.016(5) 0.009(5) -0.001(4) 0.001(4) 0.008(4)
N6 0.021(5) 0.021(6) 0.013(5) 0.005(4) 0.002(4) 0.009(5)
N2 0.024(6) 0.018(5) 0.011(5) -0.003(4) -0.002(4) 0.009(5)
C3 0.018(6) 0.013(5) 0.013(5) -0.002(4) -0.004(4) 0.008(5)
O6 0.027(5) 0.044(6) 0.010(5) 0.001(4) 0.004(4) -0.008(5)
N3 0.022(6) 0.014(5) 0.016(5) -0.004(4) 0.002(4) 0.004(5)
N5 0.015(5) 0.025(6) 0.006(4) -0.003(4) 0.000(4) 0.004(4)
C10 0.022(6) 0.016(6) 0.012(6) 0.001(4) 0.006(5) 0.006(5)
C6 0.027(7) 0.014(6) 0.012(6) 0.004(5) -0.002(5) 0.009(5)
C5 0.017(6) 0.013(6) 0.028(7) -0.001(5) 0.003(5) 0.006(5)
N1 0.024(6) 0.030(6) 0.009(5) 0.008(4) 0.002(4) 0.018(5)
C13 0.017(6) 0.022(6) 0.007(5) 0.004(4) -0.002(4) 0.006(5)
C4 0.017(6) 0.023(7) 0.009(6) 0.003(5) 0.003(5) 0.007(5)
C2 0.019(6) 0.016(6) 0.013(5) 0.001(4) -0.003(4) 0.004(5)
C12 0.017(6) 0.022(6) 0.014(6) 0.000(5) 0.004(5) 0.011(5)
C8 0.015(6) 0.027(7) 0.015(6) 0.005(5) 0.000(5) 0.011(5)
Cl3 0.128(9) 0.074(7) 0.37(2) 0.030(10) -0.026(12) 0.061(7)
C11 0.016(6) 0.019(6) 0.010(6) 0.000(5) -0.002(4) 0.005(5)
C1 0.031(7) 0.021(6) 0.008(5) 0.000(4) -0.005(5) 0.011(6)
C9 0.027(7) 0.029(7) 0.007(6) 0.005(5) -0.002(5) 0.010(6)
C14 0.020(7) 0.033(8) 0.042(9) 0.017(7) -0.001(6) 0.004(7)
Cl4 0.128(9) 0.074(7) 0.37(2) 0.030(10) -0.026(12) 0.061(7)
C7 0.039(10) 0.045(10) 0.053(11) -0.009(8) -0.006(8) 0.016(8)
C15 0.018(11) 0.027(12) 0.14(3) -0.011(14) 0.025(14) 0.005(10)
C16 0.128(9) 0.074(7) 0.37(2) 0.030(10) -0.026(12) 0.061(7)

loop_
_atom_type_symbol
_atom_type_description
_atom_type_scat_dispersion_real
_atom_type_scat_dispersion_imag
_atom_type_scat_source
C C 0.0033 0.0016 'International Tables Vol C Tables 4.2.6.8 and 6.1.1.4'
H H 0.0000 0.0000 'International Tables Vol C Tables 4.2.6.8 and 6.1.1.4'
Cl Cl 0.1484 0.1585 'International Tables Vol C Tables 4.2.6.8 and 6.1.1.4'
N N 0.0061 0.0033 'International Tables Vol C Tables 4.2.6.8 and 6.1.1.4'
O O 0.0106 0.0060 'International Tables Vol C Tables 4.2.6.8 and 6.1.1.4'
Zn Zn 0.2839 1.4301 'International Tables Vol C Tables 4.2.6.8 and 6.1.1.4'

loop_
_geom_angle_atom_site_label_1
_geom_angle_atom_site_label_2
_geom_angle_atom_site_label_3
_geom_angle
_geom_angle_site_symmetry_1
_geom_angle_site_symmetry_3
_geom_angle_publ_flag
O2 Zn01 O1 105.6(4) 6_565 . ?
N4 Zn01 O1 102.4(4) . . ?
N4 Zn01 O2 112.5(4) . 6_565 ?
N4 Zn01 N5 116.4(4) . 8_654 ?
N5 Zn01 O1 113.2(4) 8_654 . ?
N5 Zn01 O2 106.4(4) 8_654 6_565 ?
O4 Zn02 N1 112.8(4) 1_554 9_554 ?
O5 Zn02 O4 102.3(4) 5_554 1_554 ?
O5 Zn02 N1 107.6(4) 5_554 9_554 ?
N2 Zn02 O4 102.2(4) . 1_554 ?
N2 Zn02 O5 111.8(4) . 5_554 ?
N2 Zn02 N1 118.8(4) . 9_554 ?
C13 O4 Zn02 139.4(8) . 1_556 ?
C6 O1 Zn01 141.0(8) . . ?
C6 O2 Zn01 121.8(8) . 8_654 ?
C13 O5 Zn02 118.3(8) . 9 ?
N5 N4 Zn01 125.7(8) . . ?
C8 N4 Zn01 125.3(8) . . ?
C8 N4 N5 108.6(10) . . ?
C12 N6 H6 119.5 . . ?
C11 N6 H6 119.5 . . ?
C11 N6 C12 121.0(10) . . ?
N1 N2 Zn02 125.8(8) . . ?
C2 N2 Zn02 126.7(8) . . ?
C2 N2 N1 106.9(10) . . ?
C2 C3 C4 129.4(11) . . ?
C2 C3 C1 104.3(10) . . ?
C1 C3 C4 126.2(10) . . ?
C5 N3 H3 118.4 . . ?
C4 N3 H3 118.4 . . ?
C4 N3 C5 123.2(10) . . ?
N4 N5 Zn01 122.4(7) . 6_565 ?
C9 N5 Zn01 130.9(8) . 6_565 ?
C9 N5 N4 106.6(10) . . ?
C8 C10 C11 127.5(11) . . ?
C9 C10 C8 104.0(11) . . ?
C9 C10 C11 128.4(11) . . ?
O1 C6 O2 123.8(12) . . ?
O1 C6 C5 118.7(11) . . ?
O2 C6 C5 117.3(11) . . ?
N3 C5 C6 108.1(10) . . ?
N3 C5 H5 104.8 . . ?
C6 C5 H5 104.8 . . ?
C7 C5 N3 115.1(12) . . ?
C7 C5 C6 117.8(12) . . ?
C7 C5 H5 104.8 . . ?
N2 N1 Zn02 120.5(8) . 5 ?
C1 N1 Zn02 130.2(8) . 5 ?
C1 N1 N2 109.2(10) . . ?
O4 C13 C12 117.0(11) . . ?
O5 C13 O4 123.5(12) . . ?
O5 C13 C12 119.3(10) . . ?
O3 C4 C3 121.3(11) . . ?
O3 C4 N3 123.5(12) . . ?
N3 C4 C3 115.1(10) . . ?
N2 C2 C3 109.5(11) . . ?
N2 C2 H2 125.2 . . ?
C3 C2 H2 125.2 . . ?
N6 C12 C13 108.5(10) . . ?
N6 C12 H12 109.4 . . ?
N6 C12 C14 110.4(10) . . ?
C13 C12 H12 109.4 . . ?
C14 C12 C13 109.6(11) . . ?
C14 C12 H12 109.4 . . ?
N4 C8 C10 109.2(11) . . ?
N4 C8 H8 125.4 . . ?
C10 C8 H8 125.4 . . ?
N6 C11 C10 117.7(10) . . ?
O6 C11 N6 123.9(11) . . ?
O6 C11 C10 118.3(11) . . ?
C3 C1 H1 125.0 . . ?
N1 C1 C3 110.0(10) . . ?
N1 C1 H1 125.0 . . ?
N5 C9 C10 111.6(10) . . ?
N5 C9 H9 124.2 . . ?
C10 C9 H9 124.2 . . ?
C12 C14 H14A 109.5 . . ?
C12 C14 H14B 109.5 . . ?
C12 C14 H14C 109.5 . . ?
H14A C14 H14B 109.5 . . ?
H14A C14 H14C 109.5 . . ?
H14B C14 H14C 109.5 . . ?
C5 C7 H7A 109.5 . . ?
C5 C7 H7B 109.5 . . ?
C5 C7 H7C 109.5 . . ?
H7A C7 H7B 109.5 . . ?
H7A C7 H7C 109.5 . . ?
H7B C7 H7C 109.5 . . ?
Cl2 C15 H15A 108.4 . . ?
Cl2 C15 H15B 108.4 . . ?
Cl1 C15 Cl2 115.5(17) . . ?
Cl1 C15 H15A 108.4 . . ?
Cl1 C15 H15B 108.4 . . ?
H15A C15 H15B 107.5 . . ?
Cl3 C16 Cl4 104(2) . . ?
Cl3 C16 H16A 111.1 . . ?
Cl3 C16 H16B 111.1 . . ?
Cl4 C16 H16A 111.1 . . ?
Cl4 C16 H16B 111.1 . . ?
H16A C16 H16B 109.0 . . ?

loop_
_geom_bond_atom_site_label_1
_geom_bond_atom_site_label_2
_geom_bond_distance
_geom_bond_site_symmetry_2
_geom_bond_publ_flag
Zn01 O1 1.975(8) . ?
Zn01 O2 1.974(9) 6_565 ?
Zn01 N4 1.948(10) . ?
Zn01 N5 1.964(10) 8_654 ?
Zn02 O4 1.976(8) 1_554 ?
Zn02 O5 1.967(8) 5_554 ?
Zn02 N2 1.956(10) . ?
Zn02 N1 1.994(11) 9_554 ?
Cl2 C15 1.76(4) . ?
O4 Zn02 1.976(8) 1_556 ?
O4 C13 1.293(14) . ?
O1 C6 1.263(15) . ?
Cl1 C15 1.76(3) . ?
O2 Zn01 1.974(9) 8_654 ?
O2 C6 1.264(15) . ?
O3 C4 1.208(15) . ?
O5 Zn02 1.967(8) 9 ?
O5 C13 1.266(15) . ?
N4 N5 1.386(14) . ?
N4 C8 1.323(16) . ?
N6 H6 0.8800 . ?
N6 C12 1.465(16) . ?
N6 C11 1.309(16) . ?
N2 N1 1.385(14) . ?
N2 C2 1.345(17) . ?
C3 C4 1.498(17) . ?
C3 C2 1.373(16) . ?
C3 C1 1.412(17) . ?
O6 C11 1.247(15) . ?
N3 H3 0.8800 . ?
N3 C5 1.498(15) . ?
N3 C4 1.345(16) . ?
N5 Zn01 1.964(10) 6_565 ?
N5 C9 1.322(16) . ?
C10 C8 1.403(16) . ?
C10 C11 1.495(17) . ?
C10 C9 1.371(18) . ?
C6 C5 1.517(18) . ?
C5 H5 1.0000 . ?
C5 C7 1.49(2) . ?
N1 Zn02 1.994(11) 5 ?
N1 C1 1.280(17) . ?
C13 C12 1.532(17) . ?
C2 H2 0.9500 . ?
C12 H12 1.0000 . ?
C12 C14 1.512(18) . ?
C8 H8 0.9500 . ?
Cl3 C16 1.72(3) . ?
C1 H1 0.9500 . ?
C9 H9 0.9500 . ?
C14 H14A 0.9800 . ?
C14 H14B 0.9800 . ?
C14 H14C 0.9800 . ?
Cl4 C16 1.75(3) . ?
C7 H7A 0.9800 . ?
C7 H7B 0.9800 . ?
C7 H7C 0.9800 . ?
C15 H15A 0.9900 . ?
C15 H15B 0.9900 . ?
C16 H16A 0.9900 . ?
C16 H16B 0.9900 . ?
